data_7721167
loop_
_publ_author_name
'Xiao, Yijun'
'Wang, Zhantao'
'Wang, Ning'
'Fu, Fan'
'Zhong, Wanying'
'Li, Zhengguang'
'Jiang, Zhilong'
'Wang, Jun'
'Wang, Pingshan'
'Chen, Mingzhao'

_publ_section_title
;
 Distorted Octahedral Supramolecular Cages Based on spirobiindane with
 Enhanced Emission
;
_journal_name_full 'Dalton Transactions'
_journal_paper_doi 10.1039/D6DT01222A
_journal_year 2026
_chemical_formula_moiety 'C105 H76 N12, 2(C H4 O)'
_chemical_formula_sum 'C107 H84 N12 O2'
_chemical_formula_weight 1569.86
_chemical_name_systematic SBF-TPY
_space_group_crystal_system monoclinic
_space_group_IT_number 14
_space_group_name_Hall '-P 2ybc'
_space_group_name_H-M_alt 'P 1 21/c 1'
_atom_sites_solution_hydrogens geom
_audit_creation_date 2024-05-09
_audit_creation_method
;
Olex2 1.5
(compiled 2024.02.16 svn.r378c4104 for OlexSys, GUI svn.r6928)
;
_audit_update_record
;
2026-01-14 deposited with the CCDC.	2026-06-19 downloaded from the CCDC.
;
_cell_angle_alpha 90
_cell_angle_beta 96.790(2)
_cell_angle_gamma 90
_cell_formula_units_Z 4
_cell_length_a 16.5396(6)
_cell_length_b 25.3704(10)
_cell_length_c 20.1594(8)
_cell_measurement_reflns_used 9890
_cell_measurement_temperature 100.00
_cell_measurement_theta_max 42.83
_cell_measurement_theta_min 2.79
_cell_volume 8399.9(6)
_computing_molecular_graphics 'Olex2 1.5 (Dolomanov et al., 2009)'
_computing_publication_material 'Olex2 1.5 (Dolomanov et al., 2009)'
_computing_structure_refinement 'SHELXL 2019/3 (Sheldrick, 2015)'
_computing_structure_solution 'SHELXT 2018/2 (Sheldrick, 2018)'
_diffrn_ambient_temperature 100.00
_diffrn_measured_fraction_theta_full 0.999
_diffrn_measured_fraction_theta_max 0.987
_diffrn_measurement_device_type 'Bruker D8 VENTURE'
_diffrn_measurement_method '\f and \w scans'
_diffrn_radiation_type GaK\a
_diffrn_radiation_wavelength 1.34139
_diffrn_reflns_av_R_equivalents 0.1090
_diffrn_reflns_av_unetI/netI 0.0813
_diffrn_reflns_Laue_measured_fraction_full 0.999
_diffrn_reflns_Laue_measured_fraction_max 0.987
_diffrn_reflns_limit_h_max 20
_diffrn_reflns_limit_h_min -20
_diffrn_reflns_limit_k_max 31
_diffrn_reflns_limit_k_min -31
_diffrn_reflns_limit_l_max 25
_diffrn_reflns_limit_l_min -24
_diffrn_reflns_number 135048
_diffrn_reflns_point_group_measured_fraction_full 0.999
_diffrn_reflns_point_group_measured_fraction_max 0.987
_diffrn_reflns_theta_full 53.594
_diffrn_reflns_theta_max 57.079
_diffrn_reflns_theta_min 2.340
_diffrn_source_current 3.57
_diffrn_source_power 0.24972149999999999
_diffrn_source_voltage 69.95
_diffrn_standards_number 0
_exptl_absorpt_coefficient_mu 0.375
_exptl_absorpt_correction_type none
_exptl_crystal_colour white
_exptl_crystal_density_diffrn 1.241
_exptl_crystal_description block
_exptl_crystal_F_000 3304
_exptl_crystal_size_max 0.36
_exptl_crystal_size_mid 0.33
_exptl_crystal_size_min 0.32
_refine_diff_density_max 0.700
_refine_diff_density_min -0.638
_refine_diff_density_rms 0.061
_refine_ls_extinction_method none
_refine_ls_goodness_of_fit_ref 1.053
_refine_ls_hydrogen_treatment constr
_refine_ls_matrix_type full
_refine_ls_number_parameters 1130
_refine_ls_number_reflns 17030
_refine_ls_number_restraints 47
_refine_ls_restrained_S_all 1.059
_refine_ls_R_factor_all 0.1395
_refine_ls_R_factor_gt 0.0903
_refine_ls_shift/su_max 0.003
_refine_ls_shift/su_mean 0.000
_refine_ls_structure_factor_coef Fsqd
_refine_ls_weighting_details 'w=1/[\s^2^(Fo^2^)+(0.0955P)^2^+9.6163P] where P=(Fo^2^+2Fc^2^)/3'
_refine_ls_weighting_scheme calc
_refine_ls_wR_factor_gt 0.2072
_refine_ls_wR_factor_ref 0.2308
_reflns_Friedel_coverage 0.000
_reflns_number_gt 11222
_reflns_number_total 17030
_reflns_threshold_expression 'I > 2\s(I)'
_cod_data_source_file d6dt01222a2.cif
_cod_data_source_block wang_2_0m
_cod_database_code 7721167
_shelx_shelxl_version_number 2019/3
_shelx_space_group_comment
;
The symmetry employed for this shelxl refinement is uniquely defined
by the following loop, which should always be used as a source of
symmetry information in preference to the above space-group names.
They are only intended as comments.
;
_shelx_estimated_absorpt_t_max 0.890
_shelx_estimated_absorpt_t_min 0.877
_olex2_refinement_description
;
1. Fixed Uiso
 At 1.2 times of:
  All C(H) groups, All C(H,H) groups
 At 1.5 times of:
  All C(H,H,H) groups, All C(H,H,H,H,H,H) groups, All O(H) groups
2. Restrained distances
 O114-C1A = O1-C52
 1.43 with sigma of 0.01
 O114-C1A = O2-C3
 1.43 with sigma of 0.002
 O2-C3 \\sim O28-C3
 with sigma of 0.02
3. Uiso/Uaniso restraints and constraints
O2 \\sim O28 \\sim C3: within 2A with sigma of 0.04 and sigma for terminal
atoms of 0.08 within 2A
C52 \\sim O1: within 2A with sigma of 0.01 and sigma for terminal atoms of 0.02
within 2A
O1 \\sim C52: within 2A with sigma of 0.005 and sigma for terminal atoms of
0.01 within 2A
O114 \\sim C1A: within 2A with sigma of 0.04 and sigma for terminal atoms of
0.08 within 2A
Uanis(O1) \\sim Ueq: with sigma of 0.01 and sigma for terminal atoms of 0.02
Uanis(C52) \\sim Ueq: with sigma of 0.001 and sigma for terminal atoms of 0.002
4. Rigid body (RIGU) restrains
 C52
 with sigma for 1-2 distances of 0.001 and sigma for 1-3 distances of 0.002
5. Others
 Sof(O2)=Sof(H2A)=Sof(H3BD)=Sof(H3BE)=Sof(H3BF)=1-FVAR(1)
 Sof(O28)=Sof(H28)=Sof(H3AA)=Sof(H3AB)=Sof(H3AC)=FVAR(1)
 Sof(O114)=Sof(H114)=Sof(C1A)=Sof(H1AA)=Sof(H1AB)=Sof(H1AC)=1-FVAR(2)
 Sof(C52)=Sof(H52A)=Sof(H52B)=Sof(H52C)=Sof(O1)=Sof(H1A)=FVAR(2)
6.a Secondary CH2 refined with riding coordinates:
 C42(H42A,H42B), C46(H46A,H46B)
6.b Aromatic/amide H refined with riding coordinates:
 C1(H1), C2(H2), C5(H5), C8(H8), C9(H9), C13(H13), C18(H18), C21(H21),
 C22(H22), C25(H25), C29(H29), C30(H30), C31(H31), C32(H32), C34(H34), C35(H35),
  C36(H36), C38(H38), C43(H43), C50(H50), C53(H53), C54(H54), C55(H55),
 C56(H56), C57(H57), C58(H58), C59(H59), C60(H60), C62(H62), C63(H63), C65(H65),
  C66(H66), C68(H68), C73(H73), C74(H74), C75(H75), C76(H76), C77(H77),
 C79(H79), C80(H80), C81(H81), C82(H82), C84(H84), C85(H85), C87(H87), C88(H88),
  C90(H90), C95(H95), C96(H96), C97(H97), C98(H98), C99(H99), C101(H101),
 C102(H102), C103(H103), C104(H104), C106(H106), C107(H107), C108(H108),
 C109(H109)
6.c Idealised Me refined as rotating group:
 C40(H40A,H40B,H40C), C41(H41A,H41B,H41C), C47(H47A,H47B,H47C), C48(H48A,H48B,
 H48C), C52(H52A,H52B,H52C), C3(H3AA,H3AB,H3AC), C3(H3BD,H3BE,H3BF), C1A(H1AA,
 H1AB,H1AC)
6.d Idealised tetrahedral OH refined as rotating group:
 O114(H114), O28(H28), O2(H2A), O1(H1A)
;
_olex2_submission_special_instructions 'No special instructions were received'

loop_
_space_group_symop_operation_xyz
'x, y, z'
'-x, y+1/2, -z+1/2'
'-x, -y, -z'
'x, -y-1/2, z-1/2'

loop_
_atom_site_label
_atom_site_type_symbol
_atom_site_fract_x
_atom_site_fract_y
_atom_site_fract_z
_atom_site_U_iso_or_equiv
_atom_site_adp_type
_atom_site_occupancy
_atom_site_site_symmetry_order
_atom_site_calc_flag
_atom_site_refinement_flags_posn
_atom_site_refinement_flags_adp
_atom_site_refinement_flags_occupancy
_atom_site_disorder_assembly
_atom_site_disorder_group
N1 N 0.12809(19) 0.78764(11) 0.92725(14) 0.0457(7) Uani 1 1 d . . . . .
N2 N 0.11174(17) 0.92861(10) 0.93416(12) 0.0357(6) Uani 1 1 d . . . . .
N3 N 0.68360(18) 0.67909(11) 0.00287(14) 0.0417(7) Uani 1 1 d . . . . .
N4 N 0.35320(18) 0.49511(11) 0.45997(14) 0.0414(7) Uani 1 1 d . . . . .
N5 N 0.27035(19) 0.44864(11) 0.29844(15) 0.0466(7) Uani 1 1 d . . . . .
N6 N 0.69106(17) 0.88610(10) 0.71744(13) 0.0376(6) Uani 1 1 d . . . . .
N7 N 0.75158(18) 0.94403(11) 0.56762(15) 0.0453(7) Uani 1 1 d . . . . .
N8 N 0.0643(2) 1.06166(11) 0.88148(14) 0.0490(8) Uani 1 1 d . . . . .
C1 C 0.1638(2) 0.75193(14) 1.03721(19) 0.0452(9) Uani 1 1 d . . . . .
H1 H 0.175355 0.721827 1.064734 0.054 Uiso 1 1 calc R U . . .
C2 C 0.1424(2) 0.74659(14) 0.96882(19) 0.0499(9) Uani 1 1 d . . . . .
H2 H 0.137675 0.712050 0.950562 0.060 Uiso 1 1 calc R U . . .
C28 C 0.1360(2) 0.83612(13) 0.95452(16) 0.0347(7) Uani 1 1 d . . . . .
C4 C 0.12422(19) 0.88159(12) 0.90718(15) 0.0335(7) Uani 1 1 d . . . . .
C5 C 0.1298(2) 0.87430(13) 0.83972(15) 0.0345(7) Uani 1 1 d . . . . .
H5 H 0.139163 0.840160 0.822856 0.041 Uiso 1 1 calc R U . . .
C6 C 0.12138(19) 0.91743(13) 0.79705(15) 0.0340(7) Uani 1 1 d . . . . .
C7 C 0.13093(19) 0.91196(12) 0.72502(15) 0.0329(7) Uani 1 1 d . . . . .
C8 C 0.0977(2) 0.86990(13) 0.68760(15) 0.0359(7) Uani 1 1 d . . . . .
H8 H 0.070853 0.842531 0.708617 0.043 Uiso 1 1 calc R U . . .
C9 C 0.10316(19) 0.86747(13) 0.61995(16) 0.0352(7) Uani 1 1 d . . . . .
H9 H 0.077610 0.839212 0.594613 0.042 Uiso 1 1 calc R U . . .
C10 C 0.14507(19) 0.90528(12) 0.58808(14) 0.0303(7) Uani 1 1 d . . . . .
C11 C 0.14822(19) 0.90327(12) 0.51425(14) 0.0302(7) Uani 1 1 d . . . . .
C12 C 0.22231(19) 0.90808(12) 0.48642(15) 0.0317(7) Uani 1 1 d . . . . .
C13 C 0.2201(2) 0.91038(12) 0.41699(15) 0.0325(7) Uani 1 1 d . . . . .
H13 H 0.269286 0.914970 0.397622 0.039 Uiso 1 1 calc R U . . .
C14 C 0.1473(2) 0.90606(12) 0.37627(14) 0.0324(7) Uani 1 1 d . . . . .
C15 C 0.1345(2) 0.90579(13) 0.30039(15) 0.0367(8) Uani 1 1 d . . . . .
C16 C 0.1975(2) 0.87178(12) 0.27247(14) 0.0336(7) Uani 1 1 d . . . . .
C17 C 0.2372(2) 0.89797(12) 0.22533(14) 0.0326(7) Uani 1 1 d . . . . .
C18 C 0.2993(2) 0.87264(12) 0.19732(15) 0.0340(7) Uani 1 1 d . . . . .
H18 H 0.325295 0.890069 0.163903 0.041 Uiso 1 1 calc R U . . .
C19 C 0.32425(19) 0.82200(12) 0.21745(15) 0.0322(7) Uani 1 1 d . . . . .
C20 C 0.39132(19) 0.79768(12) 0.18538(15) 0.0335(7) Uani 1 1 d . . . . .
C21 C 0.3862(2) 0.79874(13) 0.11560(16) 0.0374(8) Uani 1 1 d . . . . .
H21 H 0.340926 0.815128 0.090402 0.045 Uiso 1 1 calc R U . . .
C22 C 0.4465(2) 0.77615(13) 0.08305(16) 0.0395(8) Uani 1 1 d . . . . .
H22 H 0.441353 0.776376 0.035610 0.047 Uiso 1 1 calc R U . . .
C23 C 0.5145(2) 0.75317(13) 0.11841(16) 0.0357(7) Uani 1 1 d . . . . .
C24 C 0.5752(2) 0.72701(13) 0.08108(16) 0.0367(8) Uani 1 1 d . . . . .
C25 C 0.6583(2) 0.72991(12) 0.09903(17) 0.0366(7) Uani 1 1 d . . . . .
H25 H 0.679326 0.747276 0.139134 0.044 Uiso 1 1 calc R U . . .
C26 C 0.7110(2) 0.70734(13) 0.05823(16) 0.0389(8) Uani 1 1 d . . . . .
C27 C 0.7995(2) 0.71615(13) 0.07231(18) 0.0406(8) Uani 1 1 d . . . . .
N28 N 0.82748(18) 0.73317(12) 0.13382(16) 0.0480(8) Uani 1 1 d . . . . .
C29 C 0.9069(2) 0.74389(15) 0.1475(2) 0.0532(10) Uani 1 1 d . . . . .
H29 H 0.926835 0.755097 0.191401 0.064 Uiso 1 1 calc R U . . .
C30 C 0.9611(2) 0.73939(15) 0.1007(2) 0.0576(11) Uani 1 1 d . . . . .
H30 H 1.017016 0.748028 0.111627 0.069 Uiso 1 1 calc R U . . .
C31 C 0.1679(2) 0.80143(14) 1.06397(18) 0.0449(9) Uani 1 1 d . . . . .
H31 H 0.179453 0.806276 1.110861 0.054 Uiso 1 1 calc R U . . .
C32 C 0.1550(2) 0.84411(14) 1.02220(16) 0.0416(8) Uani 1 1 d . . . . .
H32 H 0.159209 0.878876 1.039788 0.050 Uiso 1 1 calc R U . . .
C33 C 0.1013(2) 0.97023(12) 0.89266(15) 0.0342(7) Uani 1 1 d . . . . .
C34 C 0.1056(2) 0.96591(12) 0.82448(15) 0.0345(7) Uani 1 1 d . . . . .
H34 H 0.097776 0.996154 0.796678 0.041 Uiso 1 1 calc R U . . .
C35 C 0.17363(19) 0.95036(12) 0.69307(15) 0.0329(7) Uani 1 1 d . . . . .
H35 H 0.197431 0.979350 0.718040 0.039 Uiso 1 1 calc R U . . .
C36 C 0.1814(2) 0.94655(12) 0.62613(15) 0.0330(7) Uani 1 1 d . . . . .
H36 H 0.211928 0.972337 0.605621 0.040 Uiso 1 1 calc R U . . .
C37 C 0.07492(19) 0.89916(12) 0.40336(15) 0.0326(7) Uani 1 1 d . . . . .
C38 C 0.07550(19) 0.89816(12) 0.47226(15) 0.0321(7) Uani 1 1 d . . . . .
H38 H 0.025792 0.893948 0.490959 0.039 Uiso 1 1 calc R U . . .
C39 C 0.0026(2) 0.89482(13) 0.34923(15) 0.0364(8) Uani 1 1 d . . . . .
C40 C -0.0557(2) 0.85105(15) 0.36293(18) 0.0478(9) Uani 1 1 d . . . . .
H40A H -0.098577 0.848041 0.325214 0.072 Uiso 1 1 calc R U . . .
H40B H -0.080159 0.859176 0.403684 0.072 Uiso 1 1 calc R U . . .
H40C H -0.025859 0.817668 0.368751 0.072 Uiso 1 1 calc R U . . .
C41 C -0.0433(2) 0.94748(14) 0.34292(17) 0.0431(8) Uani 1 1 d . . . . .
H41A H -0.005690 0.975734 0.333967 0.065 Uiso 1 1 calc R U . . .
H41B H -0.066048 0.954939 0.384671 0.065 Uiso 1 1 calc R U . . .
H41C H -0.087534 0.945386 0.306096 0.065 Uiso 1 1 calc R U . . .
C42 C 0.0464(2) 0.88387(15) 0.28680(16) 0.0429(9) Uani 1 1 d . . . . .
H42A H 0.017039 0.901345 0.247147 0.051 Uiso 1 1 calc R U . . .
H42B H 0.047787 0.845504 0.278065 0.051 Uiso 1 1 calc R U . . .
C43 C 0.2212(2) 0.82168(13) 0.29280(15) 0.0357(7) Uani 1 1 d . . . . .
H43 H 0.193193 0.804184 0.324962 0.043 Uiso 1 1 calc R U . . .
C44 C 0.2854(2) 0.79614(12) 0.26713(14) 0.0333(7) Uani 1 1 d . . . . .
C45 C 0.2053(2) 0.95352(13) 0.21389(15) 0.0377(8) Uani 1 1 d . . . . .
C46 C 0.1502(3) 0.96064(14) 0.26955(17) 0.0480(9) Uani 1 1 d . . . . .
H46A H 0.097802 0.976715 0.250945 0.058 Uiso 1 1 calc R U . . .
H46B H 0.176713 0.984387 0.304540 0.058 Uiso 1 1 calc R U . . .
C47 C 0.2747(3) 0.99399(17) 0.2193(3) 0.0872(17) Uani 1 1 d . . . . .
H47A H 0.309334 0.987575 0.183898 0.131 Uiso 1 1 calc R U . . .
H47B H 0.307341 0.990624 0.262979 0.131 Uiso 1 1 calc R U . . .
H47C H 0.251883 1.029612 0.214552 0.131 Uiso 1 1 calc R U . . .
C48 C 0.1576(3) 0.95891(18) 0.14589(19) 0.0761(16) Uani 1 1 d . . . . .
H48A H 0.193955 0.953627 0.111449 0.114 Uiso 1 1 calc R U . . .
H48B H 0.133563 0.994220 0.141247 0.114 Uiso 1 1 calc R U . . .
H48C H 0.114216 0.932407 0.140708 0.114 Uiso 1 1 calc R U . . .
C49 C 0.6026(2) 0.67413(13) -0.01199(16) 0.0405(8) Uani 1 1 d . . . . .
C50 C 0.5477(2) 0.69856(13) 0.02411(16) 0.0398(8) Uani 1 1 d . . . . .
H50 H 0.491003 0.695921 0.010003 0.048 Uiso 1 1 calc R U . . .
C51 C 0.5711(2) 0.63840(15) -0.06846(17) 0.0472(9) Uani 1 1 d . . . . .
N52 N 0.4935(2) 0.64748(13) -0.09503(15) 0.0530(8) Uani 1 1 d . . . . .
C53 C 0.4611(3) 0.61477(18) -0.1420(2) 0.0607(11) Uani 1 1 d . . . . .
H53 H 0.406687 0.620892 -0.161370 0.073 Uiso 1 1 calc R U . . .
C54 C 0.5022(3) 0.5724(2) -0.1640(2) 0.0777(14) Uani 1 1 d . . . . .
H54 H 0.476303 0.549728 -0.197463 0.093 Uiso 1 1 calc R U . . .
C55 C 0.5815(3) 0.5632(2) -0.1370(2) 0.0812(15) Uani 1 1 d . . . . .
H55 H 0.611049 0.534219 -0.151763 0.097 Uiso 1 1 calc R U . . .
C56 C 0.6173(3) 0.59696(18) -0.0880(2) 0.0690(13) Uani 1 1 d . . . . .
H56 H 0.671822 0.591817 -0.068482 0.083 Uiso 1 1 calc R U . . .
C57 C 0.9319(3) 0.72200(18) 0.0376(2) 0.0622(11) Uani 1 1 d . . . . .
H57 H 0.967535 0.718751 0.004153 0.075 Uiso 1 1 calc R U . . .
C58 C 0.8516(2) 0.70952(17) 0.0234(2) 0.0556(10) Uani 1 1 d . . . . .
H58 H 0.831308 0.696401 -0.019509 0.067 Uiso 1 1 calc R U . . .
C59 C 0.5219(2) 0.75413(12) 0.18849(16) 0.0359(7) Uani 1 1 d . . . . .
H59 H 0.569122 0.739903 0.213595 0.043 Uiso 1 1 calc R U . . .
C60 C 0.4609(2) 0.77568(12) 0.22107(16) 0.0354(7) Uani 1 1 d . . . . .
H60 H 0.466180 0.775562 0.268511 0.043 Uiso 1 1 calc R U . . .
C61 C 0.30849(19) 0.74360(12) 0.29616(15) 0.0333(7) Uani 1 1 d . . . . .
C62 C 0.31164(19) 0.69809(13) 0.25815(16) 0.0359(7) Uani 1 1 d . . . . .
H62 H 0.304078 0.700274 0.210773 0.043 Uiso 1 1 calc R U . . .
C63 C 0.3258(2) 0.64930(13) 0.28906(17) 0.0384(8) Uani 1 1 d . . . . .
H63 H 0.328809 0.618603 0.262472 0.046 Uiso 1 1 calc R U . . .
C64 C 0.3358(2) 0.64487(12) 0.35907(16) 0.0360(7) Uani 1 1 d . . . . .
C65 C 0.3331(2) 0.69060(13) 0.39656(17) 0.0390(8) Uani 1 1 d . . . . .
H65 H 0.339836 0.688405 0.443937 0.047 Uiso 1 1 calc R U . . .
C66 C 0.3209(2) 0.73921(13) 0.36624(16) 0.0394(8) Uani 1 1 d . . . . .
H66 H 0.320857 0.770047 0.392977 0.047 Uiso 1 1 calc R U . . .
C67 C 0.3430(2) 0.59259(13) 0.39321(16) 0.0378(8) Uani 1 1 d . . . . .
C68 C 0.3125(2) 0.54695(13) 0.36160(17) 0.0394(8) Uani 1 1 d . . . . .
H68 H 0.287949 0.548091 0.316584 0.047 Uiso 1 1 calc R U . . .
C69 C 0.3183(2) 0.49959(13) 0.39637(17) 0.0405(8) Uani 1 1 d . . . . .
C70 C 0.3851(2) 0.53881(13) 0.48967(17) 0.0395(8) Uani 1 1 d . . . . .
C71 C 0.4293(2) 0.53202(14) 0.55762(16) 0.0404(8) Uani 1 1 d . . . . .
N72 N 0.4597(2) 0.57572(12) 0.58820(15) 0.0525(8) Uani 1 1 d . . . . .
C73 C 0.5036(3) 0.57043(17) 0.64755(19) 0.0576(11) Uani 1 1 d . . . . .
H73 H 0.524959 0.601261 0.669908 0.069 Uiso 1 1 calc R U . . .
C74 C 0.5195(2) 0.52240(17) 0.67806(19) 0.0555(10) Uani 1 1 d . . . . .
H74 H 0.552511 0.520167 0.719839 0.067 Uiso 1 1 calc R U . . .
C75 C 0.4866(2) 0.47758(17) 0.64695(19) 0.0525(10) Uani 1 1 d . . . . .
H75 H 0.495576 0.443973 0.667285 0.063 Uiso 1 1 calc R U . . .
C76 C 0.4406(2) 0.48259(15) 0.58579(17) 0.0452(9) Uani 1 1 d . . . . .
H76 H 0.416937 0.452436 0.563260 0.054 Uiso 1 1 calc R U . . .
C77 C 0.3812(2) 0.58799(13) 0.45847(17) 0.0398(8) Uani 1 1 d . . . . .
H77 H 0.404244 0.618098 0.481486 0.048 Uiso 1 1 calc R U . . .
C78 C 0.2863(2) 0.44950(13) 0.36478(18) 0.0427(8) Uani 1 1 d . . . . .
C79 C 0.2429(2) 0.40317(14) 0.2707(2) 0.0541(10) Uani 1 1 d . . . . .
H79 H 0.231346 0.402058 0.223462 0.065 Uiso 1 1 calc R U . . .
C80 C 0.2301(3) 0.35810(15) 0.3054(2) 0.0564(11) Uani 1 1 d . . . . .
H80 H 0.210986 0.326755 0.283052 0.068 Uiso 1 1 calc R U . . .
C81 C 0.2460(3) 0.35997(15) 0.3735(2) 0.0571(11) Uani 1 1 d . . . . .
H81 H 0.237286 0.329721 0.399480 0.069 Uiso 1 1 calc R U . . .
C82 C 0.2746(2) 0.40564(14) 0.4040(2) 0.0532(10) Uani 1 1 d . . . . .
H82 H 0.286293 0.407348 0.451263 0.064 Uiso 1 1 calc R U . . .
C83 C 0.30293(19) 0.90777(12) 0.52797(15) 0.0317(7) Uani 1 1 d . . . . .
C84 C 0.32181(19) 0.86863(12) 0.57561(15) 0.0331(7) Uani 1 1 d . . . . .
H84 H 0.282049 0.842771 0.582352 0.040 Uiso 1 1 calc R U . . .
C85 C 0.39692(19) 0.86655(12) 0.61325(15) 0.0327(7) Uani 1 1 d . . . . .
H85 H 0.408056 0.839431 0.645532 0.039 Uiso 1 1 calc R U . . .
C86 C 0.45653(19) 0.90361(12) 0.60454(15) 0.0327(7) Uani 1 1 d . . . . .
C87 C 0.4381(2) 0.94279(13) 0.55628(16) 0.0364(7) Uani 1 1 d . . . . .
H87 H 0.478196 0.968359 0.549187 0.044 Uiso 1 1 calc R U . . .
C88 C 0.3626(2) 0.94493(13) 0.51875(15) 0.0354(7) Uani 1 1 d . . . . .
H88 H 0.351375 0.971976 0.486380 0.043 Uiso 1 1 calc R U . . .
C89 C 0.53756(19) 0.89982(12) 0.64414(15) 0.0324(7) Uani 1 1 d . . . . .
C90 C 0.6088(2) 0.91329(12) 0.61756(16) 0.0338(7) Uani 1 1 d . . . . .
H90 H 0.605930 0.927770 0.573893 0.041 Uiso 1 1 calc R U . . .
C91 C 0.68351(19) 0.90558(12) 0.65476(16) 0.0339(7) Uani 1 1 d . . . . .
C92 C 0.6226(2) 0.87486(12) 0.74411(16) 0.0363(8) Uani 1 1 d . . . . .
C93 C 0.6318(2) 0.85567(13) 0.81473(17) 0.0422(8) Uani 1 1 d . . . . .
N94 N 0.5647(2) 0.83801(15) 0.83798(15) 0.0576(9) Uani 1 1 d . . . . .
C95 C 0.5700(3) 0.82137(19) 0.90109(19) 0.0654(12) Uani 1 1 d . . . . .
H95 H 0.521808 0.809167 0.917446 0.078 Uiso 1 1 calc R U . . .
C96 C 0.6410(3) 0.82088(17) 0.9437(2) 0.0628(12) Uani 1 1 d . . . . .
H96 H 0.642389 0.808513 0.988313 0.075 Uiso 1 1 calc R U . . .
C97 C 0.7100(3) 0.8389(2) 0.9196(2) 0.0871(18) Uani 1 1 d . . . . .
H97 H 0.760615 0.839184 0.947336 0.104 Uiso 1 1 calc R U . . .
C98 C 0.7053(3) 0.8569(2) 0.8538(2) 0.0764(15) Uani 1 1 d . . . . .
H98 H 0.752464 0.869805 0.836454 0.092 Uiso 1 1 calc R U . . .
C99 C 0.5457(2) 0.88061(12) 0.70978(15) 0.0351(7) Uani 1 1 d . . . . .
H99 H 0.498838 0.871633 0.730454 0.042 Uiso 1 1 calc R U . . .
C100 C 0.7599(2) 0.91876(12) 0.62619(17) 0.0378(8) Uani 1 1 d . . . . .
C101 C 0.8195(2) 0.95734(15) 0.5417(2) 0.0508(9) Uani 1 1 d . . . . .
H101 H 0.813920 0.974875 0.499754 0.061 Uiso 1 1 calc R U . . .
C102 C 0.8962(2) 0.94733(15) 0.5716(2) 0.0526(10) Uani 1 1 d . . . . .
H102 H 0.942701 0.958334 0.551749 0.063 Uiso 1 1 calc R U . . .
C103 C 0.9041(2) 0.92071(17) 0.6317(2) 0.0583(11) Uani 1 1 d . . . . .
H103 H 0.956650 0.912532 0.653695 0.070 Uiso 1 1 calc R U . . .
C104 C 0.8353(2) 0.90605(14) 0.6597(2) 0.0465(9) Uani 1 1 d . . . . .
H104 H 0.839591 0.887626 0.700946 0.056 Uiso 1 1 calc R U . . .
C105 C 0.0869(2) 1.02250(13) 0.92328(16) 0.0377(8) Uani 1 1 d . . . . .
C106 C 0.0530(3) 1.10921(15) 0.9083(2) 0.0562(10) Uani 1 1 d . . . . .
H106 H 0.037358 1.137541 0.878732 0.067 Uiso 1 1 calc R U . . .
C107 C 0.0623(2) 1.11944(15) 0.97502(19) 0.0510(9) Uani 1 1 d . . . . .
H107 H 0.053303 1.153791 0.991406 0.061 Uiso 1 1 calc R U . . .
C108 C 0.0851(3) 1.07886(16) 1.0178(2) 0.0659(12) Uani 1 1 d . . . . .
H108 H 0.092819 1.084451 1.064682 0.079 Uiso 1 1 calc R U . . .
C109 C 0.0965(3) 1.02947(15) 0.99132(18) 0.0605(12) Uani 1 1 d . . . . .
H109 H 0.111052 1.000488 1.020122 0.073 Uiso 1 1 calc R U . . .
C52 C 0.8923(7) 0.6992(5) 0.3378(6) 0.036(3) Uani 0.302(7) 1 d D U P A 1
H52A H 0.909404 0.663944 0.325418 0.054 Uiso 0.302(7) 1 calc R U P A 1
H52B H 0.876022 0.698299 0.382949 0.054 Uiso 0.302(7) 1 calc R U P A 1
H52C H 0.937568 0.723963 0.336530 0.054 Uiso 0.302(7) 1 calc R U P A 1
O114 O 1.0023(3) 0.72395(18) 0.3086(2) 0.0755(17) Uani 0.698(7) 1 d D U P A 2
H114 H 1.040780 0.721508 0.339617 0.113 Uiso 0.698(7) 1 calc R U P A 2
O28 O 0.7417(3) 0.8121(3) 0.3660(3) 0.084(3) Uani 0.583(8) 1 d D U P B 1
H28 H 0.725818 0.815631 0.403824 0.125 Uiso 0.583(8) 1 calc R U P B 1
O2 O 0.7571(4) 0.7644(3) 0.3389(3) 0.052(2) Uani 0.417(8) 1 d D U P B 2
H2A H 0.774050 0.753379 0.303763 0.078 Uiso 0.417(8) 1 calc R U P B 2
C3 C 0.6802(4) 0.7901(3) 0.3225(4) 0.161(4) Uani 1 1 d D U . . .
H3AA H 0.703753 0.772355 0.286104 0.242 Uiso 0.583(8) 1 calc R U P B 1
H3AB H 0.643012 0.817925 0.303963 0.242 Uiso 0.583(8) 1 calc R U P B 1
H3AC H 0.650151 0.764499 0.346456 0.242 Uiso 0.583(8) 1 calc R U P B 1
H3BD H 0.661545 0.784987 0.274945 0.242 Uiso 0.417(8) 1 calc R U P B 2
H3BE H 0.686197 0.827913 0.331927 0.242 Uiso 0.417(8) 1 calc R U P B 2
H3BF H 0.640241 0.775072 0.349330 0.242 Uiso 0.417(8) 1 calc R U P B 2
O1 O 0.8216(8) 0.7168(6) 0.2894(7) 0.110(4) Uani 0.302(7) 1 d D U P A 1
H1A H 0.838437 0.726573 0.253695 0.165 Uiso 0.302(7) 1 calc R U P A 1
C1A C 0.9322(4) 0.6967(3) 0.3273(3) 0.0576(17) Uani 0.698(7) 1 d D U P A 2
H1AA H 0.885244 0.703712 0.294085 0.086 Uiso 0.698(7) 1 calc R U P A 2
H1AB H 0.920552 0.709142 0.371183 0.086 Uiso 0.698(7) 1 calc R U P A 2
H1AC H 0.943140 0.658757 0.329301 0.086 Uiso 0.698(7) 1 calc R U P A 2

loop_
_atom_site_aniso_label
_atom_site_aniso_U_11
_atom_site_aniso_U_22
_atom_site_aniso_U_33
_atom_site_aniso_U_23
_atom_site_aniso_U_13
_atom_site_aniso_U_12
N1 0.064(2) 0.0323(16) 0.0426(17) 0.0043(13) 0.0141(15) -0.0042(14)
N2 0.0472(16) 0.0326(15) 0.0280(14) 0.0016(11) 0.0065(12) 0.0011(12)
N3 0.0535(19) 0.0350(16) 0.0382(16) 0.0061(12) 0.0116(14) 0.0080(13)
N4 0.0491(17) 0.0345(16) 0.0399(16) 0.0009(12) 0.0019(13) 0.0041(13)
N5 0.0534(19) 0.0362(16) 0.0468(18) -0.0023(13) -0.0085(14) 0.0022(14)
N6 0.0425(16) 0.0285(14) 0.0394(16) 0.0016(12) -0.0047(13) -0.0028(12)
N7 0.0411(17) 0.0406(17) 0.0546(19) 0.0066(14) 0.0074(14) -0.0024(13)
N8 0.072(2) 0.0334(16) 0.0401(16) 0.0008(13) 0.0004(15) 0.0070(15)
C1 0.041(2) 0.040(2) 0.057(2) 0.0209(17) 0.0119(17) 0.0031(15)
C2 0.067(3) 0.0316(19) 0.055(2) 0.0071(17) 0.022(2) -0.0029(17)
C28 0.0368(18) 0.0335(18) 0.0352(18) 0.0034(14) 0.0101(14) -0.0008(14)
C4 0.0374(18) 0.0320(17) 0.0307(17) 0.0034(13) 0.0027(14) 0.0002(14)
C5 0.0438(19) 0.0298(17) 0.0301(17) -0.0018(13) 0.0052(14) -0.0017(14)
C6 0.0373(18) 0.0370(18) 0.0272(16) -0.0005(13) 0.0025(13) 0.0017(14)
C7 0.0384(18) 0.0333(17) 0.0264(16) 0.0004(13) 0.0018(13) 0.0053(14)
C8 0.0436(19) 0.0358(18) 0.0287(16) 0.0017(14) 0.0053(14) -0.0001(14)
C9 0.0381(18) 0.0334(18) 0.0338(17) -0.0056(14) 0.0026(14) 0.0004(14)
C10 0.0332(17) 0.0305(16) 0.0271(15) -0.0002(13) 0.0028(13) 0.0058(13)
C11 0.0377(18) 0.0281(16) 0.0244(15) -0.0015(12) 0.0015(13) 0.0035(13)
C12 0.0393(18) 0.0275(16) 0.0277(16) 0.0005(13) 0.0021(14) 0.0038(13)
C13 0.0367(17) 0.0316(17) 0.0302(16) 0.0023(13) 0.0077(14) 0.0049(13)
C14 0.0401(18) 0.0331(17) 0.0238(15) 0.0017(13) 0.0026(13) 0.0084(14)
C15 0.047(2) 0.0413(19) 0.0215(15) 0.0017(13) 0.0032(14) 0.0134(15)
C16 0.0438(19) 0.0338(17) 0.0229(15) 0.0006(13) 0.0020(14) 0.0032(14)
C17 0.0434(19) 0.0299(16) 0.0238(15) 0.0001(13) 0.0010(14) 0.0015(14)
C18 0.0431(19) 0.0335(17) 0.0252(15) 0.0016(13) 0.0035(14) -0.0013(14)
C19 0.0369(18) 0.0330(17) 0.0264(16) -0.0028(13) 0.0027(13) 0.0007(13)
C20 0.0392(18) 0.0290(17) 0.0327(17) 0.0011(13) 0.0066(14) -0.0028(13)
C21 0.0378(18) 0.0409(19) 0.0338(18) 0.0059(14) 0.0055(14) 0.0035(15)
C22 0.044(2) 0.043(2) 0.0314(17) 0.0034(15) 0.0078(15) 0.0012(16)
C23 0.0380(18) 0.0316(17) 0.0382(18) 0.0016(14) 0.0074(15) -0.0028(14)
C24 0.043(2) 0.0315(17) 0.0373(18) 0.0061(14) 0.0105(15) 0.0036(14)
C25 0.0430(19) 0.0283(17) 0.0394(18) 0.0038(14) 0.0092(15) 0.0032(14)
C26 0.048(2) 0.0314(18) 0.0383(19) 0.0110(15) 0.0086(16) 0.0076(15)
C27 0.046(2) 0.0288(18) 0.048(2) 0.0063(15) 0.0093(17) 0.0074(15)
N28 0.0420(18) 0.0394(17) 0.063(2) 0.0023(15) 0.0087(15) 0.0036(13)
C29 0.049(2) 0.039(2) 0.070(3) 0.0001(18) 0.003(2) 0.0073(17)
C30 0.038(2) 0.044(2) 0.091(3) -0.003(2) 0.009(2) 0.0095(17)
C31 0.048(2) 0.047(2) 0.0385(19) 0.0101(16) -0.0004(16) -0.0047(17)
C32 0.052(2) 0.0356(19) 0.0364(19) 0.0039(15) 0.0004(16) -0.0005(16)
C33 0.0406(18) 0.0340(18) 0.0278(16) 0.0015(13) 0.0032(14) 0.0013(14)
C34 0.0459(19) 0.0304(17) 0.0270(16) 0.0042(13) 0.0035(14) 0.0008(14)
C35 0.0422(18) 0.0282(16) 0.0274(16) -0.0008(13) 0.0003(14) 0.0018(14)
C36 0.0407(18) 0.0289(16) 0.0286(16) 0.0016(13) 0.0013(14) 0.0022(13)
C37 0.0378(18) 0.0315(17) 0.0280(16) -0.0009(13) 0.0017(14) 0.0040(13)
C38 0.0348(17) 0.0325(17) 0.0295(16) -0.0003(13) 0.0058(13) 0.0026(13)
C39 0.0390(18) 0.0408(19) 0.0277(16) -0.0001(14) -0.0033(14) 0.0069(15)
C40 0.045(2) 0.051(2) 0.044(2) 0.0002(17) -0.0060(17) -0.0006(17)
C41 0.041(2) 0.048(2) 0.0400(19) 0.0025(16) 0.0024(15) 0.0094(16)
C42 0.044(2) 0.056(2) 0.0267(17) -0.0040(15) -0.0039(15) 0.0148(17)
C43 0.047(2) 0.0351(18) 0.0258(16) 0.0060(13) 0.0076(14) 0.0037(15)
C44 0.0443(19) 0.0323(17) 0.0234(15) 0.0010(13) 0.0040(14) 0.0009(14)
C45 0.054(2) 0.0310(17) 0.0287(17) 0.0013(13) 0.0068(15) 0.0028(15)
C46 0.070(3) 0.041(2) 0.0347(19) 0.0091(15) 0.0134(18) 0.0174(18)
C47 0.079(3) 0.034(2) 0.154(5) -0.019(3) 0.036(3) -0.004(2)
C48 0.132(4) 0.060(3) 0.034(2) 0.0035(19) 0.002(2) 0.051(3)
C49 0.049(2) 0.0364(19) 0.0360(18) 0.0070(15) 0.0065(16) 0.0063(15)
C50 0.044(2) 0.0383(19) 0.0373(18) 0.0065(15) 0.0070(15) 0.0010(15)
C51 0.062(2) 0.045(2) 0.0346(19) 0.0024(16) 0.0047(17) 0.0084(18)
N52 0.062(2) 0.057(2) 0.0378(17) -0.0005(15) -0.0004(15) -0.0003(16)
C53 0.070(3) 0.066(3) 0.044(2) 0.000(2) 0.003(2) 0.002(2)
C54 0.098(4) 0.085(4) 0.046(2) -0.017(2) -0.008(3) 0.003(3)
C55 0.102(4) 0.077(3) 0.060(3) -0.028(2) -0.008(3) 0.024(3)
C56 0.088(3) 0.067(3) 0.050(2) -0.014(2) -0.004(2) 0.019(2)
C57 0.047(2) 0.072(3) 0.071(3) -0.002(2) 0.022(2) 0.011(2)
C58 0.050(2) 0.060(3) 0.057(2) -0.001(2) 0.0102(19) 0.0107(19)
C59 0.0404(19) 0.0302(17) 0.0370(18) 0.0007(14) 0.0036(15) -0.0017(14)
C60 0.0406(19) 0.0351(18) 0.0305(16) -0.0017(14) 0.0033(14) -0.0008(14)
C61 0.0340(17) 0.0323(17) 0.0343(17) 0.0038(13) 0.0067(14) 0.0015(13)
C62 0.0369(18) 0.0368(18) 0.0349(17) 0.0008(14) 0.0080(14) 0.0005(14)
C63 0.0414(19) 0.0307(18) 0.0431(19) -0.0032(14) 0.0047(15) -0.0020(14)
C64 0.0369(18) 0.0310(17) 0.0393(18) 0.0013(14) 0.0010(14) 0.0030(14)
C65 0.047(2) 0.0365(19) 0.0329(17) 0.0009(14) 0.0002(15) 0.0028(15)
C66 0.052(2) 0.0294(18) 0.0366(18) -0.0004(14) 0.0026(15) 0.0027(15)
C67 0.0407(19) 0.0344(18) 0.0388(18) 0.0013(14) 0.0065(15) 0.0026(14)
C68 0.045(2) 0.0342(18) 0.0369(18) 0.0014(14) -0.0021(15) 0.0010(15)
C69 0.044(2) 0.0352(19) 0.042(2) -0.0008(15) 0.0003(16) 0.0028(15)
C70 0.0428(19) 0.0349(19) 0.0410(19) -0.0032(15) 0.0062(15) 0.0066(15)
C71 0.044(2) 0.042(2) 0.0353(18) -0.0050(15) 0.0052(15) 0.0074(15)
N72 0.063(2) 0.0473(19) 0.0447(18) -0.0085(14) -0.0056(15) 0.0142(15)
C73 0.065(3) 0.058(3) 0.046(2) -0.0118(19) -0.008(2) 0.014(2)
C74 0.054(2) 0.070(3) 0.040(2) -0.0009(19) -0.0041(18) 0.016(2)
C75 0.051(2) 0.057(2) 0.049(2) 0.0083(19) 0.0031(18) 0.0083(19)
C76 0.049(2) 0.046(2) 0.040(2) 0.0024(16) 0.0066(17) 0.0044(17)
C77 0.044(2) 0.0318(18) 0.0427(19) -0.0042(15) 0.0032(16) 0.0035(15)
C78 0.047(2) 0.0330(19) 0.046(2) 0.0014(15) -0.0033(16) 0.0030(15)
C79 0.061(3) 0.038(2) 0.058(2) -0.0048(18) -0.016(2) 0.0030(18)
C80 0.063(3) 0.035(2) 0.066(3) -0.0045(19) -0.010(2) -0.0031(18)
C81 0.073(3) 0.034(2) 0.063(3) 0.0035(18) -0.001(2) -0.0032(19)
C82 0.064(3) 0.038(2) 0.055(2) 0.0024(17) -0.0038(19) -0.0033(18)
C83 0.0359(17) 0.0333(17) 0.0258(15) -0.0018(13) 0.0033(13) 0.0034(14)
C84 0.0348(17) 0.0291(17) 0.0353(17) 0.0025(13) 0.0038(14) -0.0018(13)
C85 0.0381(18) 0.0295(17) 0.0301(16) 0.0045(13) 0.0028(14) 0.0004(13)
C86 0.0380(18) 0.0334(17) 0.0262(16) 0.0001(13) 0.0020(13) 0.0022(14)
C87 0.0379(18) 0.0352(18) 0.0360(18) 0.0062(14) 0.0045(14) -0.0048(14)
C88 0.0397(19) 0.0349(18) 0.0309(17) 0.0096(14) 0.0012(14) 0.0023(14)
C89 0.0382(18) 0.0268(16) 0.0312(16) -0.0012(13) 0.0001(14) 0.0012(13)
C90 0.0420(19) 0.0257(16) 0.0331(17) 0.0013(13) 0.0024(14) -0.0004(13)
C91 0.0374(18) 0.0242(16) 0.0392(18) -0.0016(13) 0.0001(14) -0.0018(13)
C92 0.045(2) 0.0268(16) 0.0350(17) 0.0016(13) -0.0037(15) -0.0053(14)
C93 0.053(2) 0.0339(18) 0.0367(19) 0.0057(15) -0.0086(16) -0.0054(16)
N94 0.053(2) 0.082(2) 0.0361(17) 0.0152(16) -0.0007(15) -0.0051(18)
C95 0.065(3) 0.089(3) 0.041(2) 0.019(2) 0.002(2) -0.003(2)
C96 0.084(3) 0.060(3) 0.040(2) 0.0148(19) -0.010(2) -0.012(2)
C97 0.077(3) 0.117(4) 0.058(3) 0.040(3) -0.032(2) -0.040(3)
C98 0.068(3) 0.096(4) 0.058(3) 0.034(3) -0.021(2) -0.035(3)
C99 0.0389(18) 0.0315(17) 0.0335(17) 0.0019(14) -0.0009(14) -0.0051(14)
C100 0.0386(19) 0.0274(17) 0.047(2) -0.0035(14) 0.0019(15) 0.0015(14)
C101 0.054(2) 0.040(2) 0.061(2) 0.0024(18) 0.016(2) 0.0000(17)
C102 0.042(2) 0.047(2) 0.072(3) -0.014(2) 0.020(2) 0.0002(17)
C103 0.039(2) 0.060(3) 0.076(3) -0.015(2) 0.004(2) 0.0103(19)
C104 0.040(2) 0.042(2) 0.056(2) -0.0053(17) 0.0021(17) 0.0054(16)
C105 0.048(2) 0.0339(18) 0.0311(17) -0.0005(14) 0.0063(15) 0.0013(15)
C106 0.079(3) 0.036(2) 0.051(2) 0.0005(17) 0.000(2) 0.0129(19)
C107 0.063(2) 0.039(2) 0.052(2) -0.0089(18) 0.0112(19) 0.0059(18)
C108 0.114(4) 0.047(2) 0.039(2) -0.0061(18) 0.018(2) 0.006(2)
C109 0.111(4) 0.038(2) 0.032(2) 0.0023(16) 0.012(2) 0.015(2)
C52 0.034(4) 0.036(3) 0.039(3) 0.0023(19) 0.0008(19) -0.0035(19)
O114 0.085(4) 0.071(3) 0.067(3) 0.007(2) -0.004(2) 0.013(3)
O28 0.065(4) 0.129(6) 0.055(3) -0.015(4) 0.002(3) -0.030(4)
O2 0.062(5) 0.047(4) 0.048(4) -0.004(3) 0.007(3) -0.024(3)
C3 0.181(9) 0.187(9) 0.113(6) -0.006(6) 0.007(6) -0.081(8)
O1 0.111(8) 0.099(7) 0.117(7) -0.007(6) 0.001(6) -0.006(6)
C1A 0.060(4) 0.054(4) 0.057(4) 0.007(3) 0.003(3) -0.006(3)

loop_
_atom_type_symbol
_atom_type_description
_atom_type_scat_dispersion_real
_atom_type_scat_dispersion_imag
_atom_type_scat_source
C C 0.0137 0.0067 'International Tables Vol C Tables 4.2.6.8 and 6.1.1.4'
H H 0.0000 0.0000 'International Tables Vol C Tables 4.2.6.8 and 6.1.1.4'
N N 0.0241 0.0134 'International Tables Vol C Tables 4.2.6.8 and 6.1.1.4'
O O 0.0389 0.0241 'International Tables Vol C Tables 4.2.6.8 and 6.1.1.4'

loop_
_geom_angle_atom_site_label_1
_geom_angle_atom_site_label_2
_geom_angle_atom_site_label_3
_geom_angle
_geom_angle_site_symmetry_1
_geom_angle_site_symmetry_3
_geom_angle_publ_flag
C2 N1 C28 116.9(3) . . ?
C4 N2 C33 117.5(3) . . ?
C49 N3 C26 117.4(3) . . ?
C70 N4 C69 117.2(3) . . ?
C78 N5 C79 116.8(3) . . ?
C92 N6 C91 117.7(3) . . ?
C100 N7 C101 117.6(3) . . ?
C105 N8 C106 117.3(3) . . ?
C2 C1 H1 120.8 . . ?
C31 C1 H1 120.8 . . ?
C31 C1 C2 118.5(3) . . ?
N1 C2 C1 123.4(3) . . ?
N1 C2 H2 118.3 . . ?
C1 C2 H2 118.3 . . ?
N1 C28 C4 116.4(3) . . ?
N1 C28 C32 122.6(3) . . ?
C32 C28 C4 121.0(3) . . ?
N2 C4 C28 116.3(3) . . ?
N2 C4 C5 123.3(3) . . ?
C5 C4 C28 120.3(3) . . ?
C4 C5 H5 120.4 . . ?
C4 C5 C6 119.3(3) . . ?
C6 C5 H5 120.4 . . ?
C5 C6 C7 121.2(3) . . ?
C34 C6 C5 117.5(3) . . ?
C34 C6 C7 121.3(3) . . ?
C8 C7 C6 121.6(3) . . ?
C8 C7 C35 118.3(3) . . ?
C35 C7 C6 120.1(3) . . ?
C7 C8 H8 119.8 . . ?
C9 C8 C7 120.4(3) . . ?
C9 C8 H8 119.8 . . ?
C8 C9 H9 119.2 . . ?
C8 C9 C10 121.5(3) . . ?
C10 C9 H9 119.2 . . ?
C9 C10 C11 121.1(3) . . ?
C9 C10 C36 118.2(3) . . ?
C36 C10 C11 120.7(3) . . ?
C12 C11 C10 121.7(3) . . ?
C38 C11 C10 118.6(3) . . ?
C38 C11 C12 119.6(3) . . ?
C11 C12 C83 122.5(3) . . ?
C13 C12 C11 118.7(3) . . ?
C13 C12 C83 118.6(3) . . ?
C12 C13 H13 119.7 . . ?
C14 C13 C12 120.7(3) . . ?
C14 C13 H13 119.7 . . ?
C13 C14 C15 127.4(3) . . ?
C13 C14 C37 120.7(3) . . ?
C37 C14 C15 111.9(3) . . ?
C14 C15 C42 101.2(3) . . ?
C14 C15 C46 112.8(3) . . ?
C16 C15 C14 111.0(2) . . ?
C16 C15 C42 113.8(3) . . ?
C16 C15 C46 101.9(3) . . ?
C42 C15 C46 116.5(3) . . ?
C17 C16 C15 112.6(3) . . ?
C43 C16 C15 126.8(3) . . ?
C43 C16 C17 120.4(3) . . ?
C16 C17 C18 119.3(3) . . ?
C16 C17 C45 111.5(3) . . ?
C18 C17 C45 129.1(3) . . ?
C17 C18 H18 119.5 . . ?
C17 C18 C19 121.1(3) . . ?
C19 C18 H18 119.5 . . ?
C18 C19 C20 117.8(3) . . ?
C18 C19 C44 119.3(3) . . ?
C44 C19 C20 122.8(3) . . ?
C21 C20 C19 118.1(3) . . ?
C60 C20 C19 123.6(3) . . ?
C60 C20 C21 118.2(3) . . ?
C20 C21 H21 119.7 . . ?
C22 C21 C20 120.6(3) . . ?
C22 C21 H21 119.7 . . ?
C21 C22 H22 119.4 . . ?
C21 C22 C23 121.1(3) . . ?
C23 C22 H22 119.4 . . ?
C22 C23 C24 119.0(3) . . ?
C22 C23 C59 118.7(3) . . ?
C59 C23 C24 122.4(3) . . ?
C25 C24 C23 123.8(3) . . ?
C25 C24 C50 117.6(3) . . ?
C50 C24 C23 118.6(3) . . ?
C24 C25 H25 120.1 . . ?
C24 C25 C26 119.8(3) . . ?
C26 C25 H25 120.1 . . ?
N3 C26 C25 122.0(3) . . ?
N3 C26 C27 117.8(3) . . ?
C25 C26 C27 120.1(3) . . ?
N28 C27 C26 116.9(3) . . ?
N28 C27 C58 121.2(3) . . ?
C58 C27 C26 121.9(3) . . ?
C29 N28 C27 118.6(3) . . ?
N28 C29 H29 118.6 . . ?
N28 C29 C30 122.9(4) . . ?
C30 C29 H29 118.6 . . ?
C29 C30 H30 120.9 . . ?
C57 C30 C29 118.1(4) . . ?
C57 C30 H30 120.9 . . ?
C1 C31 H31 120.5 . . ?
C1 C31 C32 119.1(3) . . ?
C32 C31 H31 120.5 . . ?
C28 C32 H32 120.3 . . ?
C31 C32 C28 119.5(3) . . ?
C31 C32 H32 120.3 . . ?
N2 C33 C34 122.4(3) . . ?
N2 C33 C105 117.0(3) . . ?
C34 C33 C105 120.6(3) . . ?
C6 C34 C33 119.9(3) . . ?
C6 C34 H34 120.0 . . ?
C33 C34 H34 120.0 . . ?
C7 C35 H35 119.6 . . ?
C36 C35 C7 120.8(3) . . ?
C36 C35 H35 119.6 . . ?
C10 C36 H36 119.7 . . ?
C35 C36 C10 120.6(3) . . ?
C35 C36 H36 119.7 . . ?
C14 C37 C38 119.6(3) . . ?
C14 C37 C39 111.6(3) . . ?
C38 C37 C39 128.8(3) . . ?
C11 C38 H38 119.7 . . ?
C37 C38 C11 120.6(3) . . ?
C37 C38 H38 119.7 . . ?
C37 C39 C41 109.6(3) . . ?
C37 C39 C42 101.0(3) . . ?
C40 C39 C37 112.6(3) . . ?
C40 C39 C41 109.5(3) . . ?
C40 C39 C42 112.6(3) . . ?
C41 C39 C42 111.3(3) . . ?
C39 C40 H40A 109.5 . . ?
C39 C40 H40B 109.5 . . ?
C39 C40 H40C 109.5 . . ?
H40A C40 H40B 109.5 . . ?
H40A C40 H40C 109.5 . . ?
H40B C40 H40C 109.5 . . ?
C39 C41 H41A 109.5 . . ?
C39 C41 H41B 109.5 . . ?
C39 C41 H41C 109.5 . . ?
H41A C41 H41B 109.5 . . ?
H41A C41 H41C 109.5 . . ?
H41B C41 H41C 109.5 . . ?
C15 C42 H42A 110.1 . . ?
C15 C42 H42B 110.1 . . ?
C39 C42 C15 108.2(3) . . ?
C39 C42 H42A 110.1 . . ?
C39 C42 H42B 110.1 . . ?
H42A C42 H42B 108.4 . . ?
C16 C43 H43 119.3 . . ?
C16 C43 C44 121.3(3) . . ?
C44 C43 H43 119.3 . . ?
C19 C44 C61 125.3(3) . . ?
C43 C44 C19 118.5(3) . . ?
C43 C44 C61 116.2(3) . . ?
C17 C45 C46 103.0(3) . . ?
C17 C45 C47 111.6(3) . . ?
C47 C45 C46 111.9(3) . . ?
C48 C45 C17 111.1(3) . . ?
C48 C45 C46 111.2(3) . . ?
C48 C45 C47 108.2(4) . . ?
C15 C46 H46A 109.9 . . ?
C15 C46 H46B 109.9 . . ?
C45 C46 C15 109.1(3) . . ?
C45 C46 H46A 109.9 . . ?
C45 C46 H46B 109.9 . . ?
H46A C46 H46B 108.3 . . ?
C45 C47 H47A 109.5 . . ?
C45 C47 H47B 109.5 . . ?
C45 C47 H47C 109.5 . . ?
H47A C47 H47B 109.5 . . ?
H47A C47 H47C 109.5 . . ?
H47B C47 H47C 109.5 . . ?
C45 C48 H48A 109.5 . . ?
C45 C48 H48B 109.5 . . ?
C45 C48 H48C 109.5 . . ?
H48A C48 H48B 109.5 . . ?
H48A C48 H48C 109.5 . . ?
H48B C48 H48C 109.5 . . ?
N3 C49 C50 122.8(3) . . ?
N3 C49 C51 118.3(3) . . ?
C50 C49 C51 118.8(3) . . ?
C24 C50 H50 120.0 . . ?
C49 C50 C24 120.1(3) . . ?
C49 C50 H50 120.0 . . ?
N52 C51 C49 115.3(3) . . ?
N52 C51 C56 123.2(4) . . ?
C56 C51 C49 121.4(4) . . ?
C53 N52 C51 117.6(4) . . ?
N52 C53 H53 118.4 . . ?
N52 C53 C54 123.1(4) . . ?
C54 C53 H53 118.4 . . ?
C53 C54 H54 120.3 . . ?
C53 C54 C55 119.3(4) . . ?
C55 C54 H54 120.3 . . ?
C54 C55 H55 120.6 . . ?
C54 C55 C56 118.8(4) . . ?
C56 C55 H55 120.6 . . ?
C51 C56 C55 118.0(4) . . ?
C51 C56 H56 121.0 . . ?
C55 C56 H56 121.0 . . ?
C30 C57 H57 120.1 . . ?
C58 C57 C30 119.7(4) . . ?
C58 C57 H57 120.1 . . ?
C27 C58 H58 120.3 . . ?
C57 C58 C27 119.5(4) . . ?
C57 C58 H58 120.3 . . ?
C23 C59 H59 119.9 . . ?
C60 C59 C23 120.2(3) . . ?
C60 C59 H59 119.9 . . ?
C20 C60 H60 119.5 . . ?
C59 C60 C20 121.1(3) . . ?
C59 C60 H60 119.5 . . ?
C62 C61 C44 123.5(3) . . ?
C62 C61 C66 118.5(3) . . ?
C66 C61 C44 117.8(3) . . ?
C61 C62 H62 119.8 . . ?
C61 C62 C63 120.4(3) . . ?
C63 C62 H62 119.8 . . ?
C62 C63 H63 119.5 . . ?
C62 C63 C64 120.9(3) . . ?
C64 C63 H63 119.5 . . ?
C63 C64 C67 121.8(3) . . ?
C65 C64 C63 118.2(3) . . ?
C65 C64 C67 119.8(3) . . ?
C64 C65 H65 119.4 . . ?
C66 C65 C64 121.2(3) . . ?
C66 C65 H65 119.4 . . ?
C61 C66 H66 119.6 . . ?
C65 C66 C61 120.7(3) . . ?
C65 C66 H66 119.6 . . ?
C68 C67 C64 121.7(3) . . ?
C68 C67 C77 117.5(3) . . ?
C77 C67 C64 120.8(3) . . ?
C67 C68 H68 120.3 . . ?
C67 C68 C69 119.4(3) . . ?
C69 C68 H68 120.3 . . ?
N4 C69 C68 123.3(3) . . ?
N4 C69 C78 115.2(3) . . ?
C68 C69 C78 121.5(3) . . ?
N4 C70 C71 116.2(3) . . ?
N4 C70 C77 123.0(3) . . ?
C77 C70 C71 120.8(3) . . ?
N72 C71 C70 116.5(3) . . ?
N72 C71 C76 122.6(3) . . ?
C76 C71 C70 120.9(3) . . ?
C73 N72 C71 117.8(3) . . ?
N72 C73 H73 118.4 . . ?
N72 C73 C74 123.1(4) . . ?
C74 C73 H73 118.4 . . ?
C73 C74 H74 120.6 . . ?
C73 C74 C75 118.9(3) . . ?
C75 C74 H74 120.6 . . ?
C74 C75 H75 120.7 . . ?
C76 C75 C74 118.5(4) . . ?
C76 C75 H75 120.7 . . ?
C71 C76 H76 120.5 . . ?
C75 C76 C71 119.1(4) . . ?
C75 C76 H76 120.5 . . ?
C67 C77 C70 119.5(3) . . ?
C67 C77 H77 120.3 . . ?
C70 C77 H77 120.3 . . ?
N5 C78 C69 117.5(3) . . ?
N5 C78 C82 122.2(3) . . ?
C82 C78 C69 120.3(3) . . ?
N5 C79 H79 117.6 . . ?
N5 C79 C80 124.9(4) . . ?
C80 C79 H79 117.6 . . ?
C79 C80 H80 121.3 . . ?
C81 C80 C79 117.4(4) . . ?
C81 C80 H80 121.3 . . ?
C80 C81 H81 120.1 . . ?
C80 C81 C82 119.7(4) . . ?
C82 C81 H81 120.1 . . ?
C78 C82 H82 120.5 . . ?
C81 C82 C78 119.0(4) . . ?
C81 C82 H82 120.5 . . ?
C84 C83 C12 120.3(3) . . ?
C84 C83 C88 118.0(3) . . ?
C88 C83 C12 121.6(3) . . ?
C83 C84 H84 119.3 . . ?
C85 C84 C83 121.4(3) . . ?
C85 C84 H84 119.3 . . ?
C84 C85 H85 119.6 . . ?
C84 C85 C86 120.8(3) . . ?
C86 C85 H85 119.6 . . ?
C85 C86 C87 118.0(3) . . ?
C85 C86 C89 119.9(3) . . ?
C87 C86 C89 122.0(3) . . ?
C86 C87 H87 119.4 . . ?
C88 C87 C86 121.1(3) . . ?
C88 C87 H87 119.4 . . ?
C83 C88 H88 119.7 . . ?
C87 C88 C83 120.6(3) . . ?
C87 C88 H88 119.7 . . ?
C90 C89 C86 122.0(3) . . ?
C90 C89 C99 117.2(3) . . ?
C99 C89 C86 120.8(3) . . ?
C89 C90 H90 120.0 . . ?
C91 C90 C89 120.0(3) . . ?
C91 C90 H90 120.0 . . ?
N6 C91 C90 122.5(3) . . ?
N6 C91 C100 117.2(3) . . ?
C90 C91 C100 120.3(3) . . ?
N6 C92 C93 117.1(3) . . ?
N6 C92 C99 123.2(3) . . ?
C99 C92 C93 119.7(3) . . ?
N94 C93 C92 116.7(3) . . ?
N94 C93 C98 121.7(3) . . ?
C98 C93 C92 121.6(4) . . ?
C93 N94 C95 118.6(3) . . ?
N94 C95 H95 118.1 . . ?
N94 C95 C96 123.7(4) . . ?
C96 C95 H95 118.1 . . ?
C95 C96 H96 121.3 . . ?
C95 C96 C97 117.5(4) . . ?
C97 C96 H96 121.3 . . ?
C96 C97 H97 120.3 . . ?
C96 C97 C98 119.4(4) . . ?
C98 C97 H97 120.3 . . ?
C93 C98 C97 119.0(4) . . ?
C93 C98 H98 120.5 . . ?
C97 C98 H98 120.5 . . ?
C89 C99 H99 120.3 . . ?
C92 C99 C89 119.3(3) . . ?
C92 C99 H99 120.3 . . ?
N7 C100 C91 116.5(3) . . ?
N7 C100 C104 122.4(3) . . ?
C104 C100 C91 121.1(3) . . ?
N7 C101 H101 117.9 . . ?
N7 C101 C102 124.1(4) . . ?
C102 C101 H101 117.9 . . ?
C101 C102 H102 121.1 . . ?
C101 C102 C103 117.8(4) . . ?
C103 C102 H102 121.1 . . ?
C102 C103 H103 120.2 . . ?
C102 C103 C104 119.5(4) . . ?
C104 C103 H103 120.2 . . ?
C100 C104 H104 120.7 . . ?
C103 C104 C100 118.5(4) . . ?
C103 C104 H104 120.7 . . ?
N8 C105 C33 116.7(3) . . ?
N8 C105 C109 121.9(3) . . ?
C109 C105 C33 121.4(3) . . ?
N8 C106 H106 117.8 . . ?
N8 C106 C107 124.3(4) . . ?
C107 C106 H106 117.8 . . ?
C106 C107 H107 121.0 . . ?
C106 C107 C108 118.1(4) . . ?
C108 C107 H107 121.0 . . ?
C107 C108 H108 120.7 . . ?
C107 C108 C109 118.6(4) . . ?
C109 C108 H108 120.7 . . ?
C105 C109 C108 119.8(4) . . ?
C105 C109 H109 120.1 . . ?
C108 C109 H109 120.1 . . ?
H52A C52 H52B 109.5 . . ?
H52A C52 H52C 109.5 . . ?
H52B C52 H52C 109.5 . . ?
O1 C52 H52A 109.5 . . ?
O1 C52 H52B 109.5 . . ?
O1 C52 H52C 109.5 . . ?
C1A O114 H114 109.5 . . ?
C3 O28 H28 109.5 . . ?
C3 O2 H2A 109.5 . . ?
O28 C3 H3AA 109.5 . . ?
O28 C3 H3AB 109.5 . . ?
O28 C3 H3AC 109.5 . . ?
O2 C3 H3BD 109.5 . . ?
O2 C3 H3BE 109.5 . . ?
O2 C3 H3BF 109.5 . . ?
H3AA C3 H3AB 109.5 . . ?
H3AA C3 H3AC 109.5 . . ?
H3AB C3 H3AC 109.5 . . ?
H3BD C3 H3BE 109.5 . . ?
H3BD C3 H3BF 109.5 . . ?
H3BE C3 H3BF 109.5 . . ?
C52 O1 H1A 109.5 . . ?
O114 C1A H1AA 109.5 . . ?
O114 C1A H1AB 109.5 . . ?
O114 C1A H1AC 109.5 . . ?
H1AA C1A H1AB 109.5 . . ?
H1AA C1A H1AC 109.5 . . ?
H1AB C1A H1AC 109.5 . . ?

loop_
_geom_bond_atom_site_label_1
_geom_bond_atom_site_label_2
_geom_bond_distance
_geom_bond_site_symmetry_2
_geom_bond_publ_flag
N1 C2 1.340(4) . ?
N1 C28 1.347(4) . ?
N2 C4 1.337(4) . ?
N2 C33 1.346(4) . ?
N3 C26 1.358(4) . ?
N3 C49 1.344(5) . ?
N4 C69 1.347(4) . ?
N4 C70 1.339(4) . ?
N5 C78 1.332(4) . ?
N5 C79 1.337(4) . ?
N6 C91 1.349(4) . ?
N6 C92 1.340(4) . ?
N7 C100 1.336(4) . ?
N7 C101 1.337(5) . ?
N8 C105 1.327(4) . ?
N8 C106 1.344(5) . ?
C1 H1 0.9500 . ?
C1 C2 1.389(5) . ?
C1 C31 1.366(5) . ?
C2 H2 0.9500 . ?
C28 C4 1.495(4) . ?
C28 C32 1.379(5) . ?
C4 C5 1.386(4) . ?
C5 H5 0.9500 . ?
C5 C6 1.389(4) . ?
C6 C7 1.486(4) . ?
C6 C34 1.386(4) . ?
C7 C8 1.383(4) . ?
C7 C35 1.404(4) . ?
C8 H8 0.9500 . ?
C8 C9 1.379(4) . ?
C9 H9 0.9500 . ?
C9 C10 1.385(4) . ?
C10 C11 1.496(4) . ?
C10 C36 1.392(4) . ?
C11 C12 1.412(4) . ?
C11 C38 1.393(4) . ?
C12 C13 1.397(4) . ?
C12 C83 1.488(4) . ?
C13 H13 0.9500 . ?
C13 C14 1.380(4) . ?
C14 C15 1.519(4) . ?
C14 C37 1.384(4) . ?
C15 C16 1.512(4) . ?
C15 C42 1.553(5) . ?
C15 C46 1.558(5) . ?
C16 C17 1.387(4) . ?
C16 C43 1.378(4) . ?
C17 C18 1.387(4) . ?
C17 C45 1.513(4) . ?
C18 H18 0.9500 . ?
C18 C19 1.395(4) . ?
C19 C20 1.483(4) . ?
C19 C44 1.414(4) . ?
C20 C21 1.399(4) . ?
C20 C60 1.399(4) . ?
C21 H21 0.9500 . ?
C21 C22 1.382(5) . ?
C22 H22 0.9500 . ?
C22 C23 1.386(5) . ?
C23 C24 1.481(5) . ?
C23 C59 1.404(4) . ?
C24 C25 1.381(5) . ?
C24 C50 1.387(5) . ?
C25 H25 0.9500 . ?
C25 C26 1.392(5) . ?
C26 C27 1.474(5) . ?
C27 N28 1.343(5) . ?
C27 C58 1.395(5) . ?
N28 C29 1.337(5) . ?
C29 H29 0.9500 . ?
C29 C30 1.383(6) . ?
C30 H30 0.9500 . ?
C30 C57 1.379(6) . ?
C31 H31 0.9500 . ?
C31 C32 1.373(5) . ?
C32 H32 0.9500 . ?
C33 C34 1.389(4) . ?
C33 C105 1.494(5) . ?
C34 H34 0.9500 . ?
C35 H35 0.9500 . ?
C35 C36 1.374(4) . ?
C36 H36 0.9500 . ?
C37 C38 1.388(4) . ?
C37 C39 1.525(4) . ?
C38 H38 0.9500 . ?
C39 C40 1.517(5) . ?
C39 C41 1.535(5) . ?
C39 C42 1.550(5) . ?
C40 H40A 0.9800 . ?
C40 H40B 0.9800 . ?
C40 H40C 0.9800 . ?
C41 H41A 0.9800 . ?
C41 H41B 0.9800 . ?
C41 H41C 0.9800 . ?
C42 H42A 0.9900 . ?
C42 H42B 0.9900 . ?
C43 H43 0.9500 . ?
C43 C44 1.394(5) . ?
C44 C61 1.487(4) . ?
C45 C46 1.538(5) . ?
C45 C47 1.534(6) . ?
C45 C48 1.505(5) . ?
C46 H46A 0.9900 . ?
C46 H46B 0.9900 . ?
C47 H47A 0.9800 . ?
C47 H47B 0.9800 . ?
C47 H47C 0.9800 . ?
C48 H48A 0.9800 . ?
C48 H48B 0.9800 . ?
C48 H48C 0.9800 . ?
C49 C50 1.376(5) . ?
C49 C51 1.500(5) . ?
C50 H50 0.9500 . ?
C51 N52 1.350(5) . ?
C51 C56 1.384(6) . ?
N52 C53 1.324(5) . ?
C53 H53 0.9500 . ?
C53 C54 1.373(6) . ?
C54 H54 0.9500 . ?
C54 C55 1.379(7) . ?
C55 H55 0.9500 . ?
C55 C56 1.386(6) . ?
C56 H56 0.9500 . ?
C57 H57 0.9500 . ?
C57 C58 1.362(6) . ?
C58 H58 0.9500 . ?
C59 H59 0.9500 . ?
C59 C60 1.381(5) . ?
C60 H60 0.9500 . ?
C61 C62 1.390(4) . ?
C61 C66 1.408(4) . ?
C62 H62 0.9500 . ?
C62 C63 1.393(5) . ?
C63 H63 0.9500 . ?
C63 C64 1.406(5) . ?
C64 C65 1.388(5) . ?
C64 C67 1.492(4) . ?
C65 H65 0.9500 . ?
C65 C66 1.381(4) . ?
C66 H66 0.9500 . ?
C67 C68 1.388(5) . ?
C67 C77 1.395(5) . ?
C68 H68 0.9500 . ?
C68 C69 1.389(5) . ?
C69 C78 1.490(5) . ?
C70 C71 1.484(5) . ?
C70 C77 1.395(5) . ?
C71 N72 1.337(5) . ?
C71 C76 1.380(5) . ?
N72 C73 1.331(5) . ?
C73 H73 0.9500 . ?
C73 C74 1.376(6) . ?
C74 H74 0.9500 . ?
C74 C75 1.379(6) . ?
C75 H75 0.9500 . ?
C75 C76 1.376(5) . ?
C76 H76 0.9500 . ?
C77 H77 0.9500 . ?
C78 C82 1.392(5) . ?
C79 H79 0.9500 . ?
C79 C80 1.370(6) . ?
C80 H80 0.9500 . ?
C80 C81 1.367(6) . ?
C81 H81 0.9500 . ?
C81 C82 1.370(5) . ?
C82 H82 0.9500 . ?
C83 C84 1.391(4) . ?
C83 C88 1.394(4) . ?
C84 H84 0.9500 . ?
C84 C85 1.378(4) . ?
C85 H85 0.9500 . ?
C85 C86 1.388(4) . ?
C86 C87 1.399(4) . ?
C86 C89 1.480(4) . ?
C87 H87 0.9500 . ?
C87 C88 1.382(4) . ?
C88 H88 0.9500 . ?
C89 C90 1.393(5) . ?
C89 C99 1.402(4) . ?
C90 H90 0.9500 . ?
C90 C91 1.382(4) . ?
C91 C100 1.487(5) . ?
C92 C93 1.495(5) . ?
C92 C99 1.382(4) . ?
C93 N94 1.331(5) . ?
C93 C98 1.370(5) . ?
N94 C95 1.333(5) . ?
C95 H95 0.9500 . ?
C95 C96 1.371(6) . ?
C96 H96 0.9500 . ?
C96 C97 1.372(7) . ?
C97 H97 0.9500 . ?
C97 C98 1.394(6) . ?
C98 H98 0.9500 . ?
C99 H99 0.9500 . ?
C100 C104 1.384(5) . ?
C101 H101 0.9500 . ?
C101 C102 1.363(5) . ?
C102 H102 0.9500 . ?
C102 C103 1.380(6) . ?
C103 H103 0.9500 . ?
C103 C104 1.380(6) . ?
C104 H104 0.9500 . ?
C105 C109 1.374(5) . ?
C106 H106 0.9500 . ?
C106 C107 1.360(5) . ?
C107 H107 0.9500 . ?
C107 C108 1.366(6) . ?
C108 H108 0.9500 . ?
C108 C109 1.384(5) . ?
C109 H109 0.9500 . ?
C52 H52A 0.9800 . ?
C52 H52B 0.9800 . ?
C52 H52C 0.9800 . ?
C52 O1 1.498(9) . ?
O114 H114 0.8400 . ?
O114 C1A 1.437(2) . ?
O28 H28 0.8400 . ?
O28 C3 1.381(8) . ?
O2 H2A 0.8400 . ?
O2 C3 1.433(2) . ?
C3 H3AA 0.9800 . ?
C3 H3AB 0.9800 . ?
C3 H3AC 0.9800 . ?
C3 H3BD 0.9800 . ?
C3 H3BE 0.9800 . ?
C3 H3BF 0.9800 . ?
O1 H1A 0.8400 . ?
C1A H1AA 0.9800 . ?
C1A H1AB 0.9800 . ?
C1A H1AC 0.9800 . ?

loop_
_geom_torsion_atom_site_label_1
_geom_torsion_atom_site_label_2
_geom_torsion_atom_site_label_3
_geom_torsion_atom_site_label_4
_geom_torsion
_geom_torsion_site_symmetry_1
_geom_torsion_site_symmetry_2
_geom_torsion_site_symmetry_3
_geom_torsion_site_symmetry_4
_geom_torsion_publ_flag
N1 C28 C4 N2 163.8(3) . . . . ?
N1 C28 C4 C5 -18.8(5) . . . . ?
N1 C28 C32 C31 1.1(5) . . . . ?
N2 C4 C5 C6 -0.6(5) . . . . ?
N2 C33 C34 C6 -0.2(5) . . . . ?
N2 C33 C105 N8 -169.9(3) . . . . ?
N2 C33 C105 C109 10.0(5) . . . . ?
N3 C26 C27 N28 -165.2(3) . . . . ?
N3 C26 C27 C58 17.7(5) . . . . ?
N3 C49 C50 C24 -4.3(5) . . . . ?
N3 C49 C51 N52 -159.4(3) . . . . ?
N3 C49 C51 C56 24.9(5) . . . . ?
N4 C69 C78 N5 -163.4(3) . . . . ?
N4 C69 C78 C82 16.1(5) . . . . ?
N4 C70 C71 N72 -178.5(3) . . . . ?
N4 C70 C71 C76 4.1(5) . . . . ?
N4 C70 C77 C67 -0.5(5) . . . . ?
N5 C78 C82 C81 0.2(6) . . . . ?
N5 C79 C80 C81 0.6(7) . . . . ?
N6 C91 C100 N7 -171.9(3) . . . . ?
N6 C91 C100 C104 7.0(5) . . . . ?
N6 C92 C93 N94 -171.4(3) . . . . ?
N6 C92 C93 C98 9.5(5) . . . . ?
N6 C92 C99 C89 -1.0(5) . . . . ?
N7 C100 C104 C103 0.9(5) . . . . ?
N7 C101 C102 C103 1.6(6) . . . . ?
N8 C105 C109 C108 -2.0(7) . . . . ?
N8 C106 C107 C108 0.3(7) . . . . ?
C1 C31 C32 C28 1.9(5) . . . . ?
C2 N1 C28 C4 176.9(3) . . . . ?
C2 N1 C28 C32 -2.3(5) . . . . ?
C2 C1 C31 C32 -3.4(5) . . . . ?
C28 N1 C2 C1 0.6(5) . . . . ?
C28 C4 C5 C6 -177.8(3) . . . . ?
C4 N2 C33 C34 -2.0(5) . . . . ?
C4 N2 C33 C105 179.6(3) . . . . ?
C4 C28 C32 C31 -178.0(3) . . . . ?
C4 C5 C6 C7 176.9(3) . . . . ?
C4 C5 C6 C34 -1.6(5) . . . . ?
C5 C6 C7 C8 42.5(5) . . . . ?
C5 C6 C7 C35 -138.3(3) . . . . ?
C5 C6 C34 C33 2.0(5) . . . . ?
C6 C7 C8 C9 176.0(3) . . . . ?
C6 C7 C35 C36 -178.5(3) . . . . ?
C7 C6 C34 C33 -176.6(3) . . . . ?
C7 C8 C9 C10 3.1(5) . . . . ?
C7 C35 C36 C10 1.9(5) . . . . ?
C8 C7 C35 C36 0.7(5) . . . . ?
C8 C9 C10 C11 -177.9(3) . . . . ?
C8 C9 C10 C36 -0.5(5) . . . . ?
C9 C10 C11 C12 -131.0(3) . . . . ?
C9 C10 C11 C38 51.0(4) . . . . ?
C9 C10 C36 C35 -2.0(5) . . . . ?
C10 C11 C12 C13 -174.6(3) . . . . ?
C10 C11 C12 C83 8.9(4) . . . . ?
C10 C11 C38 C37 176.3(3) . . . . ?
C11 C10 C36 C35 175.4(3) . . . . ?
C11 C12 C13 C14 -2.4(4) . . . . ?
C11 C12 C83 C84 49.4(4) . . . . ?
C11 C12 C83 C88 -133.2(3) . . . . ?
C12 C11 C38 C37 -1.7(5) . . . . ?
C12 C13 C14 C15 -177.6(3) . . . . ?
C12 C13 C14 C37 -0.3(5) . . . . ?
C12 C83 C84 C85 178.0(3) . . . . ?
C12 C83 C88 C87 -177.7(3) . . . . ?
C13 C12 C83 C84 -127.1(3) . . . . ?
C13 C12 C83 C88 50.3(4) . . . . ?
C13 C14 C15 C16 43.1(4) . . . . ?
C13 C14 C15 C42 164.2(3) . . . . ?
C13 C14 C15 C46 -70.6(4) . . . . ?
C13 C14 C37 C38 1.9(5) . . . . ?
C13 C14 C37 C39 -179.4(3) . . . . ?
C14 C15 C16 C17 -127.9(3) . . . . ?
C14 C15 C16 C43 46.9(5) . . . . ?
C14 C15 C42 C39 23.2(3) . . . . ?
C14 C15 C46 C45 132.1(3) . . . . ?
C14 C37 C38 C11 -0.9(5) . . . . ?
C14 C37 C39 C40 136.3(3) . . . . ?
C14 C37 C39 C41 -101.6(3) . . . . ?
C14 C37 C39 C42 15.9(3) . . . . ?
C15 C14 C37 C38 179.7(3) . . . . ?
C15 C14 C37 C39 -1.6(4) . . . . ?
C15 C16 C17 C18 177.2(3) . . . . ?
C15 C16 C17 C45 -0.9(4) . . . . ?
C15 C16 C43 C44 -174.1(3) . . . . ?
C16 C15 C42 C39 142.3(3) . . . . ?
C16 C15 C46 C45 13.1(4) . . . . ?
C16 C17 C18 C19 -2.2(5) . . . . ?
C16 C17 C45 C46 9.1(4) . . . . ?
C16 C17 C45 C47 129.3(4) . . . . ?
C16 C17 C45 C48 -110.0(4) . . . . ?
C16 C43 C44 C19 -2.4(5) . . . . ?
C16 C43 C44 C61 176.2(3) . . . . ?
C17 C16 C43 C44 0.4(5) . . . . ?
C17 C18 C19 C20 -179.7(3) . . . . ?
C17 C18 C19 C44 0.1(5) . . . . ?
C17 C45 C46 C15 -13.7(4) . . . . ?
C18 C17 C45 C46 -168.7(3) . . . . ?
C18 C17 C45 C47 -48.6(5) . . . . ?
C18 C17 C45 C48 72.2(5) . . . . ?
C18 C19 C20 C21 -49.1(4) . . . . ?
C18 C19 C20 C60 128.2(3) . . . . ?
C18 C19 C44 C43 2.1(4) . . . . ?
C18 C19 C44 C61 -176.3(3) . . . . ?
C19 C20 C21 C22 -179.3(3) . . . . ?
C19 C20 C60 C59 -179.2(3) . . . . ?
C19 C44 C61 C62 -56.7(5) . . . . ?
C19 C44 C61 C66 128.9(3) . . . . ?
C20 C19 C44 C43 -178.1(3) . . . . ?
C20 C19 C44 C61 3.5(5) . . . . ?
C20 C21 C22 C23 -1.7(5) . . . . ?
C21 C20 C60 C59 -1.9(5) . . . . ?
C21 C22 C23 C24 176.8(3) . . . . ?
C21 C22 C23 C59 -1.3(5) . . . . ?
C22 C23 C24 C25 140.9(3) . . . . ?
C22 C23 C24 C50 -38.0(4) . . . . ?
C22 C23 C59 C60 2.6(5) . . . . ?
C23 C24 C25 C26 -175.2(3) . . . . ?
C23 C24 C50 C49 179.5(3) . . . . ?
C23 C59 C60 C20 -1.1(5) . . . . ?
C24 C23 C59 C60 -175.3(3) . . . . ?
C24 C25 C26 N3 -4.5(5) . . . . ?
C24 C25 C26 C27 172.0(3) . . . . ?
C25 C24 C50 C49 0.5(5) . . . . ?
C25 C26 C27 N28 18.1(4) . . . . ?
C25 C26 C27 C58 -159.1(3) . . . . ?
C26 N3 C49 C50 3.6(5) . . . . ?
C26 N3 C49 C51 -173.5(3) . . . . ?
C26 C27 N28 C29 -177.0(3) . . . . ?
C26 C27 C58 C57 175.1(4) . . . . ?
C27 N28 C29 C30 1.5(5) . . . . ?
N28 C27 C58 C57 -2.0(6) . . . . ?
N28 C29 C30 C57 -1.4(6) . . . . ?
C29 C30 C57 C58 -0.5(6) . . . . ?
C30 C57 C58 C27 2.1(6) . . . . ?
C31 C1 C2 N1 2.3(6) . . . . ?
C32 C28 C4 N2 -17.0(5) . . . . ?
C32 C28 C4 C5 160.4(3) . . . . ?
C33 N2 C4 C28 179.7(3) . . . . ?
C33 N2 C4 C5 2.4(5) . . . . ?
C33 C105 C109 C108 178.0(4) . . . . ?
C34 C6 C7 C8 -138.9(3) . . . . ?
C34 C6 C7 C35 40.2(5) . . . . ?
C34 C33 C105 N8 11.6(5) . . . . ?
C34 C33 C105 C109 -168.4(4) . . . . ?
C35 C7 C8 C9 -3.1(5) . . . . ?
C36 C10 C11 C12 51.7(4) . . . . ?
C36 C10 C11 C38 -126.3(3) . . . . ?
C37 C14 C15 C16 -134.5(3) . . . . ?
C37 C14 C15 C42 -13.4(3) . . . . ?
C37 C14 C15 C46 111.8(3) . . . . ?
C37 C39 C42 C15 -24.0(3) . . . . ?
C38 C11 C12 C13 3.3(4) . . . . ?
C38 C11 C12 C83 -173.1(3) . . . . ?
C38 C37 C39 C40 -45.2(5) . . . . ?
C38 C37 C39 C41 76.9(4) . . . . ?
C38 C37 C39 C42 -165.6(3) . . . . ?
C39 C37 C38 C11 -179.3(3) . . . . ?
C40 C39 C42 C15 -144.4(3) . . . . ?
C41 C39 C42 C15 92.2(3) . . . . ?
C42 C15 C16 C17 118.7(3) . . . . ?
C42 C15 C16 C43 -66.5(4) . . . . ?
C42 C15 C46 C45 -111.4(3) . . . . ?
C43 C16 C17 C18 1.9(5) . . . . ?
C43 C16 C17 C45 -176.1(3) . . . . ?
C43 C44 C61 C62 124.8(3) . . . . ?
C43 C44 C61 C66 -49.6(4) . . . . ?
C44 C19 C20 C21 131.1(3) . . . . ?
C44 C19 C20 C60 -51.6(5) . . . . ?
C44 C61 C62 C63 -173.5(3) . . . . ?
C44 C61 C66 C65 172.4(3) . . . . ?
C45 C17 C18 C19 175.5(3) . . . . ?
C46 C15 C16 C17 -7.6(4) . . . . ?
C46 C15 C16 C43 167.3(3) . . . . ?
C46 C15 C42 C39 -99.5(3) . . . . ?
C47 C45 C46 C15 -133.7(4) . . . . ?
C48 C45 C46 C15 105.3(4) . . . . ?
C49 N3 C26 C25 0.9(5) . . . . ?
C49 N3 C26 C27 -175.8(3) . . . . ?
C49 C51 N52 C53 -175.6(3) . . . . ?
C49 C51 C56 C55 174.9(4) . . . . ?
C50 C24 C25 C26 3.7(5) . . . . ?
C50 C49 C51 N52 23.3(5) . . . . ?
C50 C49 C51 C56 -152.3(4) . . . . ?
C51 C49 C50 C24 172.8(3) . . . . ?
C51 N52 C53 C54 0.5(6) . . . . ?
N52 C51 C56 C55 -0.4(7) . . . . ?
N52 C53 C54 C55 -0.7(8) . . . . ?
C53 C54 C55 C56 0.3(8) . . . . ?
C54 C55 C56 C51 0.2(8) . . . . ?
C56 C51 N52 C53 0.0(6) . . . . ?
C58 C27 N28 C29 0.2(5) . . . . ?
C59 C23 C24 C25 -41.2(5) . . . . ?
C59 C23 C24 C50 139.9(3) . . . . ?
C60 C20 C21 C22 3.3(5) . . . . ?
C61 C62 C63 C64 1.1(5) . . . . ?
C62 C61 C66 C65 -2.2(5) . . . . ?
C62 C63 C64 C65 -1.6(5) . . . . ?
C62 C63 C64 C67 174.0(3) . . . . ?
C63 C64 C65 C66 0.2(5) . . . . ?
C63 C64 C67 C68 -23.3(5) . . . . ?
C63 C64 C67 C77 156.5(3) . . . . ?
C64 C65 C66 C61 1.8(5) . . . . ?
C64 C67 C68 C69 -177.7(3) . . . . ?
C64 C67 C77 C70 178.3(3) . . . . ?
C65 C64 C67 C68 152.2(3) . . . . ?
C65 C64 C67 C77 -27.9(5) . . . . ?
C66 C61 C62 C63 0.8(5) . . . . ?
C67 C64 C65 C66 -175.6(3) . . . . ?
C67 C68 C69 N4 -0.7(5) . . . . ?
C67 C68 C69 C78 179.8(3) . . . . ?
C68 C67 C77 C70 -1.8(5) . . . . ?
C68 C69 C78 N5 16.1(5) . . . . ?
C68 C69 C78 C82 -164.4(4) . . . . ?
C69 N4 C70 C71 -175.1(3) . . . . ?
C69 N4 C70 C77 2.2(5) . . . . ?
C69 C78 C82 C81 -179.2(4) . . . . ?
C70 N4 C69 C68 -1.6(5) . . . . ?
C70 N4 C69 C78 177.9(3) . . . . ?
C70 C71 N72 C73 -176.2(3) . . . . ?
C70 C71 C76 C75 175.5(3) . . . . ?
C71 C70 C77 C67 176.6(3) . . . . ?
C71 N72 C73 C74 0.7(6) . . . . ?
N72 C71 C76 C75 -1.7(6) . . . . ?
N72 C73 C74 C75 -2.0(6) . . . . ?
C73 C74 C75 C76 1.4(6) . . . . ?
C74 C75 C76 C71 0.3(6) . . . . ?
C76 C71 N72 C73 1.2(6) . . . . ?
C77 C67 C68 C69 2.4(5) . . . . ?
C77 C70 C71 N72 4.2(5) . . . . ?
C77 C70 C71 C76 -173.2(3) . . . . ?
C78 N5 C79 C80 0.1(6) . . . . ?
C79 N5 C78 C69 179.0(3) . . . . ?
C79 N5 C78 C82 -0.5(5) . . . . ?
C79 C80 C81 C82 -0.9(6) . . . . ?
C80 C81 C82 C78 0.5(6) . . . . ?
C83 C12 C13 C14 174.2(3) . . . . ?
C83 C84 C85 C86 -0.2(5) . . . . ?
C84 C83 C88 C87 -0.3(5) . . . . ?
C84 C85 C86 C87 -0.4(5) . . . . ?
C84 C85 C86 C89 -178.3(3) . . . . ?
C85 C86 C87 C88 0.6(5) . . . . ?
C85 C86 C89 C90 144.1(3) . . . . ?
C85 C86 C89 C99 -33.6(4) . . . . ?
C86 C87 C88 C83 -0.3(5) . . . . ?
C86 C89 C90 C91 -175.4(3) . . . . ?
C86 C89 C99 C92 176.5(3) . . . . ?
C87 C86 C89 C90 -33.7(5) . . . . ?
C87 C86 C89 C99 148.5(3) . . . . ?
C88 C83 C84 C85 0.5(5) . . . . ?
C89 C86 C87 C88 178.5(3) . . . . ?
C89 C90 C91 N6 -1.3(5) . . . . ?
C89 C90 C91 C100 178.7(3) . . . . ?
C90 C89 C99 C92 -1.4(4) . . . . ?
C90 C91 C100 N7 8.1(4) . . . . ?
C90 C91 C100 C104 -172.9(3) . . . . ?
C91 N6 C92 C93 -177.2(3) . . . . ?
C91 N6 C92 C99 2.2(5) . . . . ?
C91 C100 C104 C103 -178.0(3) . . . . ?
C92 N6 C91 C90 -1.1(4) . . . . ?
C92 N6 C91 C100 179.0(3) . . . . ?
C92 C93 N94 C95 -178.9(4) . . . . ?
C92 C93 C98 C97 179.4(4) . . . . ?
C93 C92 C99 C89 178.5(3) . . . . ?
C93 N94 C95 C96 -0.6(7) . . . . ?
N94 C93 C98 C97 0.3(7) . . . . ?
N94 C95 C96 C97 0.4(8) . . . . ?
C95 C96 C97 C98 0.2(8) . . . . ?
C96 C97 C98 C93 -0.5(8) . . . . ?
C98 C93 N94 C95 0.3(6) . . . . ?
C99 C89 C90 C91 2.5(4) . . . . ?
C99 C92 C93 N94 9.2(5) . . . . ?
C99 C92 C93 C98 -170.0(4) . . . . ?
C100 N7 C101 C102 -0.9(5) . . . . ?
C101 N7 C100 C91 178.5(3) . . . . ?
C101 N7 C100 C104 -0.4(5) . . . . ?
C101 C102 C103 C104 -1.0(6) . . . . ?
C102 C103 C104 C100 -0.1(6) . . . . ?
C105 N8 C106 C107 -0.7(6) . . . . ?
C105 C33 C34 C6 178.2(3) . . . . ?
C106 N8 C105 C33 -178.5(3) . . . . ?
C106 N8 C105 C109 1.5(6) . . . . ?
C106 C107 C108 C109 -0.7(7) . . . . ?
C107 C108 C109 C105 1.5(7) . . . . ?
